data_7210824
loop_
_publ_author_name
'Zhao, Yi'
'Liang, Li-Li'
'Chen, Kai'
'Zhang, Ting'
'Xiao, Xin'
'Zhang, Yun-Qian'
'Tao, Zhu'
'Xue, Sai-Feng'
'Zhu, Qian-Jiang'

_publ_section_title
;
 Inorganic anion-aided coordination of lanthanide metal ions to
 cucurbituril and supramolecular self-assembly: potential applications in
 the separation of light lanthanides
;
_journal_issue 39
_journal_name_full CrystEngComm
_journal_page_first 7987
_journal_paper_doi 10.1039/c3ce40568k
_journal_volume 15
_journal_year 2013
_chemical_formula_sum 'C36 H94 Cl5 N24 O41 Yb Zn'
_chemical_formula_weight 1935.01
_chemical_name_systematic
;
?
;
_space_group_IT_number 2
_symmetry_cell_setting triclinic
_symmetry_space_group_name_Hall '-P 1'
_symmetry_space_group_name_H-M 'P -1'
_atom_sites_solution_hydrogens geom
_atom_sites_solution_primary direct
_atom_sites_solution_secondary difmap
_audit_creation_method SHELXL-97
_cell_angle_alpha 64.023(5)
_cell_angle_beta 80.796(5)
_cell_angle_gamma 81.440(6)
_cell_formula_units_Z 2
_cell_length_a 15.138(2)
_cell_length_b 15.585(2)
_cell_length_c 16.967(2)
_cell_measurement_temperature 223(2)
_cell_volume 3538.2(8)
_computing_structure_refinement 'SHELXL-97 (Sheldrick, 1997)'
_diffrn_ambient_temperature 223(2)
_diffrn_measured_fraction_theta_full 0.987
_diffrn_measured_fraction_theta_max 0.987
_diffrn_measurement_device_type 'Bruker CCD Area Detector'
_diffrn_measurement_method '\f and \w scan'
_diffrn_radiation_monochromator graphite
_diffrn_radiation_source 'fine-focus sealed tube'
_diffrn_radiation_type MoK\a
_diffrn_radiation_wavelength 0.71073
_diffrn_reflns_av_R_equivalents 0.0497
_diffrn_reflns_av_sigmaI/netI 0.0532
_diffrn_reflns_limit_h_max 17
_diffrn_reflns_limit_h_min -17
_diffrn_reflns_limit_k_max 18
_diffrn_reflns_limit_k_min -18
_diffrn_reflns_limit_l_max 20
_diffrn_reflns_limit_l_min -20
_diffrn_reflns_number 38062
_diffrn_reflns_theta_full 25.00
_diffrn_reflns_theta_max 25.00
_diffrn_reflns_theta_min 1.34
_exptl_absorpt_coefficient_mu 1.957
_exptl_absorpt_correction_T_max 0.6840
_exptl_absorpt_correction_T_min 0.6301
_exptl_absorpt_correction_type multi-scan
_exptl_absorpt_process_details 'SADABS (Bruker, 2008)'
_exptl_crystal_colour colorless
_exptl_crystal_density_diffrn 1.816
_exptl_crystal_density_method 'not measured'
_exptl_crystal_description prism
_exptl_crystal_F_000 1982
_exptl_crystal_size_max 0.26
_exptl_crystal_size_mid 0.22
_exptl_crystal_size_min 0.21
_platon_squeeze_details
;
;
_refine_diff_density_max 2.073
_refine_diff_density_min -1.285
_refine_diff_density_rms 0.115
_refine_ls_extinction_method none
_refine_ls_goodness_of_fit_ref 1.049
_refine_ls_hydrogen_treatment constr
_refine_ls_matrix_type full
_refine_ls_number_parameters 757
_refine_ls_number_reflns 12288
_refine_ls_number_restraints 0
_refine_ls_restrained_S_all 1.049
_refine_ls_R_factor_all 0.0570
_refine_ls_R_factor_gt 0.0486
_refine_ls_shift/su_max 0.001
_refine_ls_shift/su_mean 0.000
_refine_ls_structure_factor_coef Fsqd
_refine_ls_weighting_details 'calc w=1/[\s^2^(Fo^2^)+(0.0919P)^2^+3.3457P] where P=(Fo^2^+2Fc^2^)/3'
_refine_ls_weighting_scheme calc
_refine_ls_wR_factor_gt 0.1435
_refine_ls_wR_factor_ref 0.1489
_reflns_number_gt 10208
_reflns_number_total 12288
_reflns_threshold_expression >2sigma(I)
_cod_data_source_file c3ce40568k.txt
_cod_data_source_block p314
_cod_original_cell_volume 3538.3(9)
_cod_database_code 7210824

loop_
_symmetry_equiv_pos_as_xyz
'x, y, z'
'-x, -y, -z'

loop_
_atom_site_label
_atom_site_type_symbol
_atom_site_fract_x
_atom_site_fract_y
_atom_site_fract_z
_atom_site_U_iso_or_equiv
_atom_site_adp_type
_atom_site_occupancy
_atom_site_symmetry_multiplicity
_atom_site_calc_flag
_atom_site_refinement_flags
Cl5 Cl 0.48889(14) 0.29581(18) 0.55040(17) 0.0830(6) Uani 1 1 d .
O1W O 0.2100(4) 0.5883(4) 0.1909(4) 0.0837(19) Uani 1 1 d .
O2W O 0.4316(3) 0.3661(3) 0.3593(3) 0.0458(10) Uani 1 1 d .
O3W O 0.2411(3) 0.2619(3) 0.3920(3) 0.0497(11) Uani 1 1 d .
O4W O 0.3932(3) 0.5142(3) 0.1987(3) 0.0495(11) Uani 1 1 d .
O5W O 0.1338(3) 0.4344(4) 0.3368(3) 0.0521(11) Uani 1 1 d .
Yb1 Yb 0.291108(15) 0.413241(18) 0.308712(15) 0.03308(10) Uani 1 1 d .
Cl1 Cl -0.01217(14) 0.25682(18) 0.1546(2) 0.0924(8) Uani 1 1 d .
Cl2 Cl -0.10900(15) 0.04028(17) 0.1918(2) 0.1117(11) Uani 1 1 d .
Cl3 Cl 0.14059(15) 0.04748(19) 0.1652(2) 0.1204(12) Uani 1 1 d .
Cl4 Cl 0.0163(5) 0.1837(4) -0.0245(2) 0.229(3) Uani 1 1 d .
Zn1 Zn 0.00795(6) 0.12946(7) 0.12090(7) 0.0735(3) Uani 1 1 d .
C17 C 0.0511(4) 0.8517(4) 0.3613(4) 0.0397(13) Uani 1 1 d .
H17A H 0.0227 0.8721 0.4072 0.048 Uiso 1 1 calc R
H17B H 0.0682 0.9093 0.3089 0.048 Uiso 1 1 calc R
C18 C 0.1466(4) 0.7410(5) 0.2192(4) 0.0399(13) Uani 1 1 d .
H18A H 0.1700 0.6996 0.1893 0.048 Uiso 1 1 calc R
H18B H 0.1584 0.8069 0.1781 0.048 Uiso 1 1 calc R
C35 C 0.2325(4) 0.6156(4) -0.1788(4) 0.0379(13) Uani 1 1 d .
H35A H 0.2568 0.6057 -0.2316 0.046 Uiso 1 1 calc R
H35B H 0.1726 0.6498 -0.1889 0.046 Uiso 1 1 calc R
C36 C 0.1817(4) 0.6322(5) 0.0267(4) 0.0397(14) Uani 1 1 d .
H36A H 0.1780 0.6309 0.0855 0.048 Uiso 1 1 calc R
H36B H 0.1240 0.6615 0.0034 0.048 Uiso 1 1 calc R
C1 C 0.2494(4) 0.6308(4) 0.3248(4) 0.0386(13) Uani 1 1 d .
C2 C 0.2073(4) 0.7753(4) 0.3341(4) 0.0364(13) Uani 1 1 d .
H2 H 0.2300 0.8362 0.2890 0.044 Uiso 1 1 calc R
C3 C 0.2765(4) 0.7152(4) 0.4003(4) 0.0392(13) Uani 1 1 d .
H3 H 0.3304 0.7498 0.3887 0.047 Uiso 1 1 calc R
C4 C 0.1465(4) 0.7501(5) 0.4769(4) 0.0423(14) Uani 1 1 d .
C5 C 0.3600(4) 0.5521(5) 0.4309(4) 0.0404(14) Uani 1 1 d .
H5A H 0.4094 0.5774 0.4428 0.049 Uiso 1 1 calc R
H5B H 0.3855 0.5199 0.3930 0.049 Uiso 1 1 calc R
C6 C 0.2666(5) 0.6539(5) 0.5683(4) 0.0479(15) Uani 1 1 d .
H6A H 0.2382 0.6848 0.6065 0.057 Uiso 1 1 calc R
H6B H 0.3306 0.6641 0.5567 0.057 Uiso 1 1 calc R
C7 C 0.2844(4) 0.4045(4) 0.5175(4) 0.0358(13) Uani 1 1 d .
C8 C 0.3181(4) 0.4821(4) 0.5980(4) 0.0361(13) Uani 1 1 d .
H8 H 0.3792 0.4828 0.6114 0.043 Uiso 1 1 calc R
C9 C 0.2772(4) 0.3862(5) 0.6620(4) 0.0384(13) Uani 1 1 d .
H9 H 0.3193 0.3424 0.7046 0.046 Uiso 1 1 calc R
C10 C 0.1872(4) 0.5145(5) 0.6785(4) 0.0424(15) Uani 1 1 d .
C11 C 0.2404(4) 0.2505(4) 0.6309(4) 0.0416(14) Uani 1 1 d .
H11A H 0.2755 0.2091 0.6800 0.050 Uiso 1 1 calc R
H11B H 0.2610 0.2318 0.5823 0.050 Uiso 1 1 calc R
C12 C 0.1457(4) 0.3509(5) 0.7796(4) 0.0448(15) Uani 1 1 d .
H12A H 0.1862 0.2991 0.8171 0.054 Uiso 1 1 calc R
H12B H 0.1140 0.3848 0.8141 0.054 Uiso 1 1 calc R
C13 C 0.0948(4) 0.2137(4) 0.6113(4) 0.0372(13) Uani 1 1 d .
C14 C 0.1038(4) 0.2219(4) 0.7440(4) 0.0385(13) Uani 1 1 d .
H14 H 0.1380 0.1727 0.7916 0.046 Uiso 1 1 calc R
C15 C 0.0103(4) 0.1907(4) 0.7472(4) 0.0335(12) Uani 1 1 d .
H15 H 0.0006 0.1267 0.7958 0.040 Uiso 1 1 calc R
C16 C -0.0089(4) 0.3312(4) 0.7668(4) 0.0369(13) Uani 1 1 d .
C19 C 0.2118(4) 0.4602(5) 0.1121(4) 0.0375(13) Uani 1 1 d .
C20 C 0.1650(3) 0.5054(4) -0.0252(4) 0.0343(12) Uani 1 1 d .
H20 H 0.1024 0.5312 -0.0378 0.041 Uiso 1 1 calc R
C21 C 0.1725(4) 0.3968(5) 0.0237(4) 0.0404(14) Uani 1 1 d .
H21 H 0.1143 0.3708 0.0315 0.049 Uiso 1 1 calc R
C22 C 0.2651(4) 0.4410(5) -0.1083(4) 0.0388(13) Uani 1 1 d .
C23 C 0.2141(4) 0.2861(4) 0.1799(4) 0.0369(13) Uani 1 1 d .
H23A H 0.1727 0.2442 0.1785 0.044 Uiso 1 1 calc R
H23B H 0.1990 0.2920 0.2358 0.044 Uiso 1 1 calc R
C24 C 0.2720(5) 0.2675(5) -0.0143(4) 0.0476(16) Uani 1 1 d .
H24A H 0.2223 0.2274 0.0170 0.057 Uiso 1 1 calc R
H24B H 0.2894 0.2624 -0.0703 0.057 Uiso 1 1 calc R
C25 C 0.3708(4) 0.2577(4) 0.2126(3) 0.0342(12) Uani 1 1 d .
C26 C 0.3371(4) 0.1808(4) 0.1326(4) 0.0390(13) Uani 1 1 d .
H26 H 0.3017 0.1248 0.1544 0.047 Uiso 1 1 calc R
C27 C 0.4365(4) 0.1500(4) 0.1538(4) 0.0369(13) Uani 1 1 d .
H27 H 0.4471 0.0800 0.1890 0.044 Uiso 1 1 calc R
C28 C 0.4332(4) 0.2253(4) 0.0018(4) 0.0437(15) Uani 1 1 d .
C29 C 0.5208(4) 0.1846(4) 0.2538(4) 0.0337(12) Uani 1 1 d .
H29A H 0.5372 0.1153 0.2807 0.040 Uiso 1 1 calc R
H29B H 0.5011 0.2047 0.3015 0.040 Uiso 1 1 calc R
C30 C 0.5807(4) 0.1547(5) 0.0546(4) 0.0429(14) Uani 1 1 d .
H30A H 0.5944 0.1586 -0.0052 0.051 Uiso 1 1 calc R
H30B H 0.5945 0.0880 0.0959 0.051 Uiso 1 1 calc R
C31 C 0.6283(4) 0.3050(4) 0.2154(4) 0.0385(13) Uani 1 1 d .
C32 C 0.6640(4) 0.1973(4) 0.1507(4) 0.0386(13) Uani 1 1 d .
H32 H 0.6840 0.1290 0.1847 0.046 Uiso 1 1 calc R
C33 C 0.7424(4) 0.2620(4) 0.1247(4) 0.0333(12) Uani 1 1 d .
H33 H 0.7992 0.2238 0.1458 0.040 Uiso 1 1 calc R
C34 C 0.6883(4) 0.2791(4) -0.0033(4) 0.0375(13) Uani 1 1 d .
N1 N 0.1945(3) 0.7122(3) 0.2960(3) 0.0351(10) Uani 1 1 d .
N2 N 0.2983(3) 0.6301(3) 0.3848(3) 0.0370(11) Uani 1 1 d .
N3 N 0.1314(3) 0.7912(4) 0.3914(3) 0.0431(12) Uani 1 1 d .
N4 N 0.2281(3) 0.6992(4) 0.4871(3) 0.0471(13) Uani 1 1 d .
N5 N 0.3207(3) 0.4829(4) 0.5127(3) 0.0387(11) Uani 1 1 d .
N8 N 0.1981(3) 0.4163(4) 0.7047(3) 0.0408(12) Uani 1 1 d .
N9 N 0.1461(3) 0.2326(4) 0.6588(3) 0.0398(11) Uani 1 1 d .
N10 N 0.0138(3) 0.1901(4) 0.6599(3) 0.0393(11) Uani 1 1 d .
N11 N 0.0816(3) 0.3101(4) 0.7560(3) 0.0395(11) Uani 1 1 d .
N12 N -0.0511(3) 0.2642(3) 0.7591(3) 0.0381(11) Uani 1 1 d .
N13 N 0.1944(3) 0.5361(4) 0.0355(3) 0.0373(11) Uani 1 1 d .
N15 N 0.2008(3) 0.3791(4) 0.1086(3) 0.0378(11) Uani 1 1 d .
N16 N 0.2230(3) 0.5221(4) -0.1044(3) 0.0389(11) Uani 1 1 d .
N17 N 0.3040(3) 0.2424(3) 0.1770(3) 0.0362(11) Uani 1 1 d .
N18 N 0.4473(3) 0.2041(3) 0.2026(3) 0.0348(10) Uani 1 1 d .
N19 N 0.3454(3) 0.2307(4) 0.0364(3) 0.0408(11) Uani 1 1 d .
N20 N 0.4852(3) 0.1810(4) 0.0692(3) 0.0400(11) Uani 1 1 d .
N21 N 0.5999(3) 0.2326(3) 0.2026(3) 0.0364(11) Uani 1 1 d .
N22 N 0.7105(3) 0.3244(4) 0.1681(3) 0.0384(11) Uani 1 1 d .
N23 N 0.6380(3) 0.2143(4) 0.0654(3) 0.0409(11) Uani 1 1 d .
N24 N 0.7481(3) 0.3074(4) 0.0301(3) 0.0403(11) Uani 1 1 d .
N043 N 0.2406(3) 0.3648(4) -0.0326(3) 0.0422(12) Uani 1 1 d .
N6 N 0.2593(3) 0.3468(4) 0.6028(3) 0.0445(12) Uani 1 1 d .
N7 N 0.2575(4) 0.5525(4) 0.6146(4) 0.0525(14) Uani 1 1 d .
O1 O 0.2554(3) 0.5654(3) 0.2999(3) 0.0401(9) Uani 1 1 d .
O2 O 0.2777(3) 0.3876(3) 0.4544(3) 0.0401(9) Uani 1 1 d .
O3 O 0.1162(3) 0.2135(3) 0.5392(3) 0.0527(11) Uani 1 1 d .
O4 O 0.0934(4) 0.7584(4) 0.5385(3) 0.0668(14) Uani 1 1 d .
O5 O 0.1300(3) 0.5578(4) 0.7069(3) 0.0532(11) Uani 1 1 d .
O6 O -0.0460(3) 0.3984(3) 0.7829(3) 0.0434(10) Uani 1 1 d .
O7 O 0.2321(3) 0.4675(3) 0.1779(3) 0.0400(9) Uani 1 1 d .
O8 O 0.3634(3) 0.3101(3) 0.2504(3) 0.0404(9) Uani 1 1 d .
O9 O 0.5890(3) 0.3432(3) 0.2616(3) 0.0473(10) Uani 1 1 d .
O10 O 0.3146(3) 0.4354(3) -0.1718(3) 0.0490(11) Uani 1 1 d .
O11 O 0.4593(4) 0.2555(4) -0.0766(3) 0.0618(13) Uani 1 1 d .
O12 O 0.6813(3) 0.3041(3) -0.0816(3) 0.0475(10) Uani 1 1 d .

loop_
_atom_site_aniso_label
_atom_site_aniso_U_11
_atom_site_aniso_U_22
_atom_site_aniso_U_33
_atom_site_aniso_U_23
_atom_site_aniso_U_13
_atom_site_aniso_U_12
Cl5 0.0606(12) 0.0929(16) 0.0977(17) -0.0383(14) -0.0237(11) -0.0036(11)
O1W 0.095(5) 0.081(4) 0.081(4) -0.047(4) 0.011(4) -0.002(3)
O2W 0.036(2) 0.067(3) 0.035(2) -0.026(2) -0.0012(18) 0.004(2)
O3W 0.056(3) 0.049(3) 0.042(2) -0.020(2) 0.007(2) -0.005(2)
O4W 0.043(2) 0.057(3) 0.046(3) -0.022(2) 0.008(2) -0.009(2)
O5W 0.044(2) 0.069(3) 0.042(3) -0.024(2) 0.003(2) -0.007(2)
Yb1 0.03182(15) 0.04313(17) 0.02653(15) -0.01887(12) -0.00042(10) 0.00039(10)
Cl1 0.0504(11) 0.0859(16) 0.138(2) -0.0430(16) -0.0127(12) -0.0099(10)
Cl2 0.0571(12) 0.0607(14) 0.195(3) -0.0390(17) -0.0025(16) -0.0024(10)
Cl3 0.0478(11) 0.0788(16) 0.148(3) 0.0245(16) 0.0046(13) 0.0006(10)
Cl4 0.322(7) 0.208(5) 0.0609(19) -0.018(2) -0.015(3) 0.122(5)
Zn1 0.0580(5) 0.0579(6) 0.0699(6) -0.0012(5) -0.0002(5) 0.0058(4)
C17 0.043(3) 0.033(3) 0.043(3) -0.020(3) 0.003(3) -0.001(2)
C18 0.034(3) 0.056(4) 0.030(3) -0.022(3) 0.007(2) -0.002(3)
C35 0.039(3) 0.050(4) 0.028(3) -0.020(3) -0.006(2) -0.003(3)
C36 0.035(3) 0.057(4) 0.029(3) -0.023(3) 0.007(2) -0.003(3)
C1 0.036(3) 0.048(4) 0.029(3) -0.015(3) 0.003(2) -0.007(3)
C2 0.034(3) 0.036(3) 0.038(3) -0.018(3) 0.005(2) -0.002(2)
C3 0.035(3) 0.046(3) 0.040(3) -0.021(3) 0.002(3) -0.010(3)
C4 0.044(3) 0.049(4) 0.039(3) -0.027(3) 0.007(3) -0.007(3)
C5 0.024(3) 0.055(4) 0.041(3) -0.022(3) 0.002(2) -0.002(2)
C6 0.052(4) 0.050(4) 0.051(4) -0.028(3) -0.002(3) -0.011(3)
C7 0.027(3) 0.048(3) 0.030(3) -0.019(3) 0.000(2) 0.006(2)
C8 0.036(3) 0.046(3) 0.034(3) -0.023(3) -0.008(2) -0.001(2)
C9 0.032(3) 0.058(4) 0.028(3) -0.022(3) -0.006(2) 0.001(3)
C10 0.035(3) 0.076(5) 0.027(3) -0.031(3) -0.001(2) -0.009(3)
C11 0.031(3) 0.044(4) 0.045(4) -0.018(3) -0.005(3) 0.010(2)
C12 0.041(3) 0.070(4) 0.025(3) -0.023(3) -0.002(2) -0.002(3)
C13 0.040(3) 0.034(3) 0.031(3) -0.011(3) 0.000(3) 0.000(2)
C14 0.036(3) 0.040(3) 0.034(3) -0.013(3) -0.007(2) 0.007(2)
C15 0.036(3) 0.030(3) 0.026(3) -0.007(2) 0.002(2) 0.002(2)
C16 0.038(3) 0.046(4) 0.022(3) -0.009(3) -0.005(2) -0.004(3)
C19 0.025(3) 0.058(4) 0.028(3) -0.019(3) 0.002(2) 0.000(2)
C20 0.024(3) 0.044(3) 0.030(3) -0.012(3) -0.004(2) 0.000(2)
C21 0.029(3) 0.061(4) 0.036(3) -0.024(3) -0.002(2) -0.008(3)
C22 0.040(3) 0.054(4) 0.029(3) -0.021(3) -0.008(3) -0.007(3)
C23 0.032(3) 0.049(4) 0.031(3) -0.017(3) 0.002(2) -0.010(2)
C24 0.058(4) 0.059(4) 0.039(3) -0.032(3) -0.005(3) -0.007(3)
C25 0.040(3) 0.035(3) 0.024(3) -0.011(2) 0.002(2) -0.006(2)
C26 0.048(3) 0.030(3) 0.040(3) -0.015(3) -0.003(3) -0.007(2)
C27 0.044(3) 0.031(3) 0.038(3) -0.016(3) -0.004(3) -0.001(2)
C28 0.050(4) 0.038(3) 0.048(4) -0.024(3) 0.002(3) -0.007(3)
C29 0.036(3) 0.038(3) 0.027(3) -0.012(2) -0.002(2) -0.006(2)
C30 0.047(3) 0.045(4) 0.043(4) -0.027(3) -0.005(3) 0.005(3)
C31 0.038(3) 0.043(3) 0.032(3) -0.015(3) -0.006(3) 0.004(3)
C32 0.038(3) 0.041(3) 0.033(3) -0.013(3) -0.007(2) 0.005(2)
C33 0.030(3) 0.040(3) 0.031(3) -0.019(3) -0.002(2) -0.001(2)
C34 0.037(3) 0.041(3) 0.037(3) -0.022(3) -0.001(3) 0.005(2)
N1 0.038(3) 0.035(3) 0.031(3) -0.013(2) -0.004(2) -0.002(2)
N2 0.037(3) 0.041(3) 0.039(3) -0.021(2) -0.005(2) -0.004(2)
N3 0.045(3) 0.050(3) 0.039(3) -0.027(3) 0.001(2) 0.000(2)
N4 0.043(3) 0.066(4) 0.037(3) -0.029(3) 0.001(2) -0.003(3)
N5 0.036(3) 0.050(3) 0.027(2) -0.015(2) -0.002(2) 0.001(2)
N8 0.036(3) 0.058(3) 0.033(3) -0.023(2) 0.001(2) -0.010(2)
N9 0.040(3) 0.045(3) 0.029(3) -0.013(2) 0.003(2) -0.006(2)
N10 0.044(3) 0.041(3) 0.033(3) -0.017(2) 0.002(2) -0.005(2)
N11 0.033(2) 0.057(3) 0.029(3) -0.020(2) -0.004(2) 0.000(2)
N12 0.041(3) 0.040(3) 0.034(3) -0.016(2) -0.004(2) -0.002(2)
N13 0.036(2) 0.044(3) 0.035(3) -0.020(2) -0.007(2) 0.001(2)
N15 0.044(3) 0.045(3) 0.028(2) -0.017(2) -0.006(2) -0.006(2)
N16 0.044(3) 0.045(3) 0.030(3) -0.019(2) -0.005(2) -0.001(2)
N17 0.031(2) 0.041(3) 0.039(3) -0.020(2) -0.002(2) -0.002(2)
N18 0.038(3) 0.035(3) 0.034(3) -0.019(2) -0.005(2) 0.002(2)
N19 0.043(3) 0.049(3) 0.035(3) -0.025(2) 0.000(2) 0.002(2)
N20 0.037(3) 0.048(3) 0.038(3) -0.024(2) 0.001(2) 0.000(2)
N21 0.034(2) 0.041(3) 0.032(3) -0.015(2) 0.002(2) -0.002(2)
N22 0.036(3) 0.051(3) 0.031(3) -0.021(2) 0.001(2) -0.004(2)
N23 0.044(3) 0.044(3) 0.037(3) -0.021(2) -0.001(2) -0.003(2)
N24 0.036(3) 0.049(3) 0.035(3) -0.019(2) 0.001(2) -0.004(2)
N043 0.044(3) 0.051(3) 0.034(3) -0.022(3) 0.002(2) -0.008(2)
N6 0.040(3) 0.059(3) 0.038(3) -0.024(3) -0.008(2) 0.002(2)
N7 0.051(3) 0.073(4) 0.041(3) -0.031(3) -0.001(3) -0.010(3)
O1 0.046(2) 0.046(2) 0.036(2) -0.025(2) -0.0017(18) -0.0026(18)
O2 0.045(2) 0.052(3) 0.029(2) -0.0242(19) -0.0012(17) -0.0013(19)
O3 0.054(3) 0.067(3) 0.045(3) -0.033(2) 0.007(2) -0.008(2)
O4 0.064(3) 0.086(4) 0.048(3) -0.035(3) 0.002(2) 0.010(3)
O5 0.051(3) 0.067(3) 0.054(3) -0.039(3) -0.003(2) -0.001(2)
O6 0.045(2) 0.047(3) 0.044(2) -0.025(2) -0.0083(19) 0.0053(19)
O7 0.042(2) 0.053(3) 0.032(2) -0.025(2) -0.0089(18) 0.0041(18)
O8 0.041(2) 0.053(3) 0.038(2) -0.032(2) -0.0021(18) 0.0039(18)
O9 0.044(2) 0.064(3) 0.041(2) -0.034(2) 0.0078(19) -0.004(2)
O10 0.048(2) 0.066(3) 0.036(2) -0.028(2) -0.001(2) -0.001(2)
O11 0.074(3) 0.071(3) 0.037(3) -0.025(2) -0.002(2) 0.003(3)
O12 0.057(3) 0.053(3) 0.036(2) -0.022(2) -0.005(2) -0.008(2)

loop_
_atom_type_symbol
_atom_type_description
_atom_type_scat_dispersion_real
_atom_type_scat_dispersion_imag
_atom_type_scat_source
C C 0.0033 0.0016 'International Tables Vol C Tables 4.2.6.8 and 6.1.1.4'
H H 0.0000 0.0000 'International Tables Vol C Tables 4.2.6.8 and 6.1.1.4'
N N 0.0061 0.0033 'International Tables Vol C Tables 4.2.6.8 and 6.1.1.4'
O O 0.0106 0.0060 'International Tables Vol C Tables 4.2.6.8 and 6.1.1.4'
Cl Cl 0.1484 0.1585 'International Tables Vol C Tables 4.2.6.8 and 6.1.1.4'
Zn Zn 0.2839 1.4301 'International Tables Vol C Tables 4.2.6.8 and 6.1.1.4'
Yb Yb -0.3850 5.5486 'International Tables Vol C Tables 4.2.6.8 and 6.1.1.4'

loop_
_geom_angle_atom_site_label_1
_geom_angle_atom_site_label_2
_geom_angle_atom_site_label_3
_geom_angle
_geom_angle_site_symmetry_1
_geom_angle_site_symmetry_3
O7 Yb1 O8 77.25(14) . .
O7 Yb1 O1 86.81(14) . .
O8 Yb1 O1 150.72(15) . .
O7 Yb1 O2 150.87(14) . .
O8 Yb1 O2 126.39(15) . .
O1 Yb1 O2 77.61(14) . .
O7 Yb1 O2W 137.66(14) . .
O8 Yb1 O2W 72.97(14) . .
O1 Yb1 O2W 105.22(15) . .
O2 Yb1 O2W 70.91(14) . .
O7 Yb1 O3W 104.82(15) . .
O8 Yb1 O3W 70.81(15) . .
O1 Yb1 O3W 137.81(14) . .
O2 Yb1 O3W 73.03(15) . .
O2W Yb1 O3W 93.11(16) . .
O7 Yb1 O5W 72.22(15) . .
O8 Yb1 O5W 123.65(15) . .
O1 Yb1 O5W 72.58(15) . .
O2 Yb1 O5W 79.64(15) . .
O2W Yb1 O5W 150.07(15) . .
O3W Yb1 O5W 72.86(16) . .
O7 Yb1 O4W 72.99(15) . .
O8 Yb1 O4W 79.88(15) . .
O1 Yb1 O4W 71.97(15) . .
O2 Yb1 O4W 123.40(15) . .
O2W Yb1 O4W 72.70(16) . .
O3W Yb1 O4W 150.18(16) . .
O5W Yb1 O4W 130.93(16) . .
O7 Yb1 O1W 43.68(15) . .
O8 Yb1 O1W 117.01(15) . .
O1 Yb1 O1W 43.13(15) . .
O2 Yb1 O1W 116.60(15) . .
O2W Yb1 O1W 133.69(17) . .
O3W Yb1 O1W 133.20(17) . .
O5W Yb1 O1W 65.14(17) . .
O4W Yb1 O1W 65.80(16) . .
Cl4 Zn1 Cl3 108.25(18) . .
Cl4 Zn1 Cl1 108.27(18) . .
Cl3 Zn1 Cl1 108.09(13) . .
Cl4 Zn1 Cl2 112.8(2) . .
Cl3 Zn1 Cl2 111.99(10) . .
Cl1 Zn1 Cl2 107.24(11) . .
N10 C17 N3 115.8(5) 2_566 .
N10 C17 H17A 108.3 2_566 .
N3 C17 H17A 108.3 . .
N10 C17 H17B 108.3 2_566 .
N3 C17 H17B 108.3 . .
H17A C17 H17B 107.4 . .
N1 C18 N12 113.1(4) . 2_566
N1 C18 H18A 109.0 . .
N12 C18 H18A 109.0 2_566 .
N1 C18 H18B 109.0 . .
N12 C18 H18B 109.0 2_566 .
H18A C18 H18B 107.8 . .
N22 C35 N16 115.0(5) 2_665 .
N22 C35 H35A 108.5 2_665 .
N16 C35 H35A 108.5 . .
N22 C35 H35B 108.5 2_665 .
N16 C35 H35B 108.5 . .
H35A C35 H35B 107.5 . .
N13 C36 N24 114.7(5) . 2_665
N13 C36 H36A 108.6 . .
N24 C36 H36A 108.6 2_665 .
N13 C36 H36B 108.6 . .
N24 C36 H36B 108.6 2_665 .
H36A C36 H36B 107.6 . .
O1 C1 N1 125.9(5) . .
O1 C1 N2 124.4(6) . .
N1 C1 N2 109.6(5) . .
N3 C2 N1 115.2(5) . .
N3 C2 C3 101.9(5) . .
N1 C2 C3 102.9(4) . .
N3 C2 H2 112.0 . .
N1 C2 H2 112.0 . .
C3 C2 H2 112.0 . .
N2 C3 N4 114.6(5) . .
N2 C3 C2 103.1(4) . .
N4 C3 C2 104.6(5) . .
N2 C3 H3 111.3 . .
N4 C3 H3 111.3 . .
C2 C3 H3 111.3 . .
O4 C4 N3 125.0(6) . .
O4 C4 N4 124.6(6) . .
N3 C4 N4 110.3(5) . .
N2 C5 N5 113.7(5) . .
N2 C5 H5A 108.8 . .
N5 C5 H5A 108.8 . .
N2 C5 H5B 108.8 . .
N5 C5 H5B 108.8 . .
H5A C5 H5B 107.7 . .
N4 C6 N7 114.2(5) . .
N4 C6 H6A 108.7 . .
N7 C6 H6A 108.7 . .
N4 C6 H6B 108.7 . .
N7 C6 H6B 108.7 . .
H6A C6 H6B 107.6 . .
O2 C7 N6 124.8(6) . .
O2 C7 N5 125.6(5) . .
N6 C7 N5 109.6(5) . .
N7 C8 N5 116.4(5) . .
N7 C8 C9 103.4(5) . .
N5 C8 C9 103.5(4) . .
N7 C8 H8 111.0 . .
N5 C8 H8 111.0 . .
C9 C8 H8 111.0 . .
N8 C9 N6 113.8(5) . .
N8 C9 C8 103.5(5) . .
N6 C9 C8 103.4(4) . .
N8 C9 H9 111.8 . .
N6 C9 H9 111.8 . .
C8 C9 H9 111.8 . .
O5 C10 N8 126.8(6) . .
O5 C10 N7 126.5(7) . .
N8 C10 N7 106.6(5) . .
N6 C11 N9 115.2(5) . .
N6 C11 H11A 108.5 . .
N9 C11 H11A 108.5 . .
N6 C11 H11B 108.5 . .
N9 C11 H11B 108.5 . .
H11A C11 H11B 107.5 . .
N11 C12 N8 113.3(5) . .
N11 C12 H12A 108.9 . .
N8 C12 H12A 108.9 . .
N11 C12 H12B 108.9 . .
N8 C12 H12B 108.9 . .
H12A C12 H12B 107.7 . .
O3 C13 N9 127.2(5) . .
O3 C13 N10 124.6(5) . .
N9 C13 N10 108.2(5) . .
N9 C14 N11 115.9(5) . .
N9 C14 C15 103.1(4) . .
N11 C14 C15 103.0(4) . .
N9 C14 H14 111.4 . .
N11 C14 H14 111.4 . .
C15 C14 H14 111.4 . .
N12 C15 N10 114.4(5) . .
N12 C15 C14 103.7(4) . .
N10 C15 C14 102.6(4) . .
N12 C15 H15 111.8 . .
N10 C15 H15 111.8 . .
C14 C15 H15 111.8 . .
O6 C16 N11 125.4(5) . .
O6 C16 N12 125.8(5) . .
N11 C16 N12 108.7(5) . .
O7 C19 N15 125.8(6) . .
O7 C19 N13 123.8(6) . .
N15 C19 N13 110.4(5) . .
N16 C20 N13 115.8(4) . .
N16 C20 C21 103.0(5) . .
N13 C20 C21 103.6(4) . .
N16 C20 H20 111.3 . .
N13 C20 H20 111.3 . .
C21 C20 H20 111.3 . .
N15 C21 N043 114.6(5) . .
N15 C21 C20 103.3(5) . .
N043 C21 C20 104.2(5) . .
N15 C21 H21 111.4 . .
N043 C21 H21 111.4 . .
C20 C21 H21 111.4 . .
O10 C22 N043 124.6(6) . .
O10 C22 N16 126.3(6) . .
N043 C22 N16 108.9(5) . .
N15 C23 N17 113.5(5) . .
N15 C23 H23A 108.9 . .
N17 C23 H23A 108.9 . .
N15 C23 H23B 108.9 . .
N17 C23 H23B 108.9 . .
H23A C23 H23B 107.7 . .
N19 C24 N043 114.8(5) . .
N19 C24 H24A 108.6 . .
N043 C24 H24A 108.6 . .
N19 C24 H24B 108.6 . .
N043 C24 H24B 108.6 . .
H24A C24 H24B 107.6 . .
O8 C25 N18 124.4(5) . .
O8 C25 N17 125.5(5) . .
N18 C25 N17 110.1(5) . .
N17 C26 N19 114.2(5) . .
N17 C26 C27 104.0(4) . .
N19 C26 C27 103.4(5) . .
N17 C26 H26 111.6 . .
N19 C26 H26 111.6 . .
C27 C26 H26 111.6 . .
N20 C27 N18 114.4(5) . .
N20 C27 C26 102.8(5) . .
N18 C27 C26 102.3(4) . .
N20 C27 H27 112.1 . .
N18 C27 H27 112.1 . .
C26 C27 H27 112.1 . .
O11 C28 N20 126.2(6) . .
O11 C28 N19 125.3(6) . .
N20 C28 N19 108.5(5) . .
N18 C29 N21 113.5(4) . .
N18 C29 H29A 108.9 . .
N21 C29 H29A 108.9 . .
N18 C29 H29B 108.9 . .
N21 C29 H29B 108.9 . .
H29A C29 H29B 107.7 . .
N20 C30 N23 113.9(5) . .
N20 C30 H30A 108.8 . .
N23 C30 H30A 108.8 . .
N20 C30 H30B 108.8 . .
N23 C30 H30B 108.8 . .
H30A C30 H30B 107.7 . .
O9 C31 N22 126.2(5) . .
O9 C31 N21 126.8(5) . .
N22 C31 N21 107.0(5) . .
N21 C32 N23 115.6(5) . .
N21 C32 C33 103.4(5) . .
N23 C32 C33 103.0(5) . .
N21 C32 H32 111.4 . .
N23 C32 H32 111.4 . .
C33 C32 H32 111.4 . .
N24 C33 N22 115.4(5) . .
N24 C33 C32 103.1(4) . .
N22 C33 C32 102.7(4) . .
N24 C33 H33 111.6 . .
N22 C33 H33 111.6 . .
C32 C33 H33 111.6 . .
O12 C34 N24 126.7(6) . .
O12 C34 N23 124.9(5) . .
N24 C34 N23 108.3(5) . .
C1 N1 C18 121.6(5) . .
C1 N1 C2 112.2(5) . .
C18 N1 C2 124.4(5) . .
C1 N2 C5 123.8(5) . .
C1 N2 C3 111.9(5) . .
C5 N2 C3 124.2(5) . .
C4 N3 C17 122.2(5) . .
C4 N3 C2 113.0(5) . .
C17 N3 C2 124.5(5) . .
C4 N4 C6 123.8(5) . .
C4 N4 C3 109.7(5) . .
C6 N4 C3 125.2(5) . .
C7 N5 C8 111.9(5) . .
C7 N5 C5 121.8(5) . .
C8 N5 C5 126.2(5) . .
C10 N8 C12 122.7(5) . .
C10 N8 C9 113.0(5) . .
C12 N8 C9 123.2(5) . .
C13 N9 C14 114.3(5) . .
C13 N9 C11 122.9(5) . .
C14 N9 C11 122.4(5) . .
C13 N10 C17 123.9(5) . 2_566
C13 N10 C15 111.8(5) . .
C17 N10 C15 122.7(5) 2_566 .
C16 N11 C12 123.7(5) . .
C16 N11 C14 111.8(5) . .
C12 N11 C14 122.0(5) . .
C16 N12 C15 112.7(5) . .
C16 N12 C18 121.4(5) . 2_566
C15 N12 C18 124.5(5) . 2_566
C19 N13 C36 122.6(5) . .
C19 N13 C20 111.0(5) . .
C36 N13 C20 124.1(5) . .
C19 N15 C23 123.7(5) . .
C19 N15 C21 111.6(5) . .
C23 N15 C21 124.7(5) . .
C22 N16 C20 113.6(5) . .
C22 N16 C35 121.4(5) . .
C20 N16 C35 124.8(5) . .
C25 N17 C23 123.4(5) . .
C25 N17 C26 111.1(5) . .
C23 N17 C26 125.4(5) . .
C25 N18 C29 122.3(5) . .
C25 N18 C27 112.2(4) . .
C29 N18 C27 123.6(5) . .
C28 N19 C24 124.2(5) . .
C28 N19 C26 110.9(5) . .
C24 N19 C26 124.3(5) . .
C28 N20 C27 114.1(5) . .
C28 N20 C30 122.0(5) . .
C27 N20 C30 123.2(5) . .
C31 N21 C32 113.7(5) . .
C31 N21 C29 121.5(5) . .
C32 N21 C29 123.6(5) . .
C31 N22 C35 121.9(5) . 2_665
C31 N22 C33 113.1(5) . .
C35 N22 C33 123.4(5) 2_665 .
C34 N23 C32 112.0(5) . .
C34 N23 C30 123.3(5) . .
C32 N23 C30 123.3(5) . .
C34 N24 C33 113.5(5) . .
C34 N24 C36 121.5(5) . 2_665
C33 N24 C36 124.5(5) . 2_665
C22 N043 C24 124.2(5) . .
C22 N043 C21 110.1(5) . .
C24 N043 C21 125.6(5) . .
C7 N6 C11 122.5(5) . .
C7 N6 C9 111.5(5) . .
C11 N6 C9 124.1(5) . .
C10 N7 C8 113.4(6) . .
C10 N7 C6 122.9(6) . .
C8 N7 C6 123.6(5) . .
C1 O1 Yb1 156.2(4) . .
C7 O2 Yb1 156.9(4) . .
C19 O7 Yb1 154.8(4) . .
C25 O8 Yb1 156.7(4) . .

loop_
_geom_bond_atom_site_label_1
_geom_bond_atom_site_label_2
_geom_bond_distance
_geom_bond_site_symmetry_2
O1W Yb1 2.820(6) .
O2W Yb1 2.317(4) .
O3W Yb1 2.324(4) .
O4W Yb1 2.361(4) .
O5W Yb1 2.356(4) .
Yb1 O7 2.282(4) .
Yb1 O8 2.298(4) .
Yb1 O1 2.295(4) .
Yb1 O2 2.304(4) .
Cl1 Zn1 2.262(3) .
Cl2 Zn1 2.258(3) .
Cl3 Zn1 2.260(2) .
Cl4 Zn1 2.219(4) .
C17 N10 1.423(7) 2_566
C17 N3 1.437(8) .
C17 H17A 0.9800 .
C17 H17B 0.9800 .
C18 N1 1.454(7) .
C18 N12 1.440(7) 2_566
C18 H18A 0.9800 .
C18 H18B 0.9800 .
C35 N22 1.446(7) 2_665
C35 N16 1.460(8) .
C35 H35A 0.9800 .
C35 H35B 0.9800 .
C36 N13 1.425(8) .
C36 N24 1.456(7) 2_665
C36 H36A 0.9800 .
C36 H36B 0.9800 .
C1 O1 1.250(7) .
C1 N1 1.347(8) .
C1 N2 1.347(7) .
C2 N3 1.448(7) .
C2 N1 1.442(7) .
C2 C3 1.549(9) .
C2 H2 0.9900 .
C3 N2 1.445(7) .
C3 N4 1.468(7) .
C3 H3 0.9900 .
C4 O4 1.254(7) .
C4 N3 1.348(8) .
C4 N4 1.356(8) .
C5 N2 1.424(8) .
C5 N5 1.435(8) .
C5 H5A 0.9800 .
C5 H5B 0.9800 .
C6 N4 1.421(9) .
C6 N7 1.442(9) .
C6 H6A 0.9800 .
C6 H6B 0.9800 .
C7 O2 1.231(7) .
C7 N6 1.355(8) .
C7 N5 1.379(8) .
C8 N7 1.419(8) .
C8 N5 1.435(7) .
C8 C9 1.560(8) .
C8 H8 0.9900 .
C9 N8 1.425(7) .
C9 N6 1.460(7) .
C9 H9 0.9900 .
C10 O5 1.189(7) .
C10 N8 1.386(9) .
C10 N7 1.384(8) .
C11 N6 1.421(8) .
C11 N9 1.458(7) .
C11 H11A 0.9800 .
C11 H11B 0.9800 .
C12 N11 1.426(8) .
C12 N8 1.438(8) .
C12 H12A 0.9800 .
C12 H12B 0.9800 .
C13 O3 1.217(7) .
C13 N9 1.348(8) .
C13 N10 1.365(7) .
C14 N9 1.432(7) .
C14 N11 1.459(8) .
C14 C15 1.550(8) .
C14 H14 0.9900 .
C15 N12 1.430(7) .
C15 N10 1.478(7) .
C15 H15 0.9900 .
C16 O6 1.231(7) .
C16 N11 1.363(7) .
C16 N12 1.363(7) .
C19 O7 1.258(7) .
C19 N15 1.328(8) .
C19 N13 1.353(8) .
C20 N16 1.424(7) .
C20 N13 1.459(7) .
C20 C21 1.520(9) .
C20 H20 0.9900 .
C21 N15 1.466(7) .
C21 N043 1.474(7) .
C21 H21 0.9900 .
C22 O10 1.239(7) .
C22 N043 1.357(8) .
C22 N16 1.351(8) .
C23 N15 1.435(8) .
C23 N17 1.432(7) .
C23 H23A 0.9800 .
C23 H23B 0.9800 .
C24 N19 1.410(8) .
C24 N043 1.429(8) .
C24 H24A 0.9800 .
C24 H24B 0.9800 .
C25 O8 1.225(6) .
C25 N18 1.357(7) .
C25 N17 1.355(7) .
C26 N17 1.453(7) .
C26 N19 1.460(8) .
C26 C27 1.559(8) .
C26 H26 0.9900 .
C27 N20 1.414(7) .
C27 N18 1.456(7) .
C27 H27 0.9900 .
C28 O11 1.218(8) .
C28 N20 1.356(8) .
C28 N19 1.371(8) .
C29 N18 1.437(7) .
C29 N21 1.454(7) .
C29 H29A 0.9800 .
C29 H29B 0.9800 .
C30 N20 1.454(8) .
C30 N23 1.447(8) .
C30 H30A 0.9800 .
C30 H30B 0.9800 .
C31 O9 1.214(7) .
C31 N22 1.365(7) .
C31 N21 1.376(7) .
C32 N21 1.419(7) .
C32 N23 1.460(7) .
C32 C33 1.555(8) .
C32 H32 0.9900 .
C33 N24 1.436(7) .
C33 N22 1.447(7) .
C33 H33 0.9900 .
C34 O12 1.228(7) .
C34 N24 1.355(7) .
C34 N23 1.368(8) .
N10 C17 1.423(7) 2_566
N12 C18 1.440(7) 2_566
N22 C35 1.446(7) 2_665
N24 C36 1.456(7) 2_665

loop_
_platon_squeeze_void_nr
_platon_squeeze_void_average_x
_platon_squeeze_void_average_y
_platon_squeeze_void_average_z
_platon_squeeze_void_volume
_platon_squeeze_void_count_electrons
_platon_squeeze_void_content
1 0.064 -0.500 0.444 1069 424 ' '
2 0.000 0.000 0.500 94 27 ' '
3 0.500 0.000 1.000 96 28 ' '
